data_1535240
loop_
_publ_author_name
'Merinov, B.V.'
'Antipin, M.Yu.'
'Struchkov, Yu.T.'
'Tregubchenko, A.M.'
'Baranov, A.I.'
'Shuvalov, L.A.'

_publ_section_title
;
 Atomic structure of superionic phase of (N H4)3 H (Se O4)2 crystals
;
_journal_name_full Kristallografiya
_journal_page_first 872
_journal_page_last 875
_journal_volume 36
_journal_year 1991
_chemical_formula_sum 'H13 N3 O8 Se2'
_chemical_name_systematic '(N H4)3 H (Se O4)2'
_space_group_IT_number 166
_symmetry_space_group_name_Hall '-R 3 2"'
_symmetry_space_group_name_H-M 'R -3 m :H'
_cell_angle_alpha 90
_cell_angle_beta 90
_cell_angle_gamma 120
_cell_formula_units_Z 3
_cell_length_a 6.052
_cell_length_b 6.052
_cell_length_c 22.97
_cell_volume 728.601
_citation_journal_id_ASTM KRISAJ
_cod_data_source_file Merinov_KRISAJ_1991_1161.cif
_cod_data_source_block H13N3O8Se2
_cod_original_cell_volume 728.6005
_cod_database_code 1535240

loop_
_symmetry_equiv_pos_as_xyz
x,y,z
-y,x-y,z
-x+y,-x,z
y,x,-z
-x,-x+y,-z
x-y,-y,-z
-x,-y,-z
y,-x+y,-z
x-y,x,-z
-y,-x,z
x,x-y,z
-x+y,y,z
x+2/3,y+1/3,z+1/3
-y+2/3,x-y+1/3,z+1/3
-x+y+2/3,-x+1/3,z+1/3
y+2/3,x+1/3,-z+1/3
-x+2/3,-x+y+1/3,-z+1/3
x-y+2/3,-y+1/3,-z+1/3
-x+2/3,-y+1/3,-z+1/3
y+2/3,-x+y+1/3,-z+1/3
x-y+2/3,x+1/3,-z+1/3
-y+2/3,-x+1/3,z+1/3
x+2/3,x-y+1/3,z+1/3
-x+y+2/3,y+1/3,z+1/3
x+1/3,y+2/3,z+2/3
-y+1/3,x-y+2/3,z+2/3
-x+y+1/3,-x+2/3,z+2/3
y+1/3,x+2/3,-z+2/3
-x+1/3,-x+y+2/3,-z+2/3
x-y+1/3,-y+2/3,-z+2/3
-x+1/3,-y+2/3,-z+2/3
y+1/3,-x+y+2/3,-z+2/3
x-y+1/3,x+2/3,-z+2/3
-y+1/3,-x+2/3,z+2/3
x+1/3,x-y+2/3,z+2/3
-x+y+1/3,y+2/3,z+2/3

loop_
_atom_site_label
_atom_site_type_symbol
_atom_site_fract_x
_atom_site_fract_y
_atom_site_fract_z
_atom_site_occupancy
_atom_site_U_iso_or_equiv
O2 O-2 0.377 0.623 0.004 0.333 0.0
N2 N-3 0.6667 0.3333 0.1348 1 0.0
O1 O-2 0.1875 0.375 0.097 1 0.0
Se1 Se+6 0.3333 0.6667 0.07582 1 0.0
N1 N-3 0 0 0 1 0.0
